data_4350117
loop_
_publ_author_name
'Allred, Russell A.'
'Doyle, Kelly'
'Arif, Atta M.'
'Berreau, Lisa M.'

_publ_section_title
;
 Solvent effects on the structural and formyl substrate reactivity
 properties of a nitrogen/sulfur-ligated zinc hydroxide complex.
;
_journal_issue 10
_journal_name_full 'Inorganic chemistry'
_journal_page_first 4097
_journal_page_last 4108
_journal_paper_doi 10.1021/ic051603k
_journal_volume 45
_journal_year 2006
_chemical_compound_source 'synthesis as described'
_chemical_formula_moiety 'C35 H63 Cl2 N6 O11 S4 Zn2'
_chemical_formula_structural 'ZN2 S4 CL2 O11 N6 C35 H63'
_chemical_formula_sum 'C36 H64 Cl2 N6 O12 S4 Zn2'
_chemical_formula_weight 1102.81
_space_group_IT_number 2
_space_group_name_Hall '-P 1'
_space_group_name_H-M_alt 'P -1'
_symmetry_cell_setting triclinic
_symmetry_Int_Tables_number 2
_symmetry_space_group_name_Hall '-P 1'
_symmetry_space_group_name_H-M 'P -1'
_atom_sites_solution_hydrogens geom
_atom_sites_solution_primary direct
_atom_sites_solution_secondary difmap
_audit_conform_dict_location ftp://ftp.iucr.org/cifdics/cif_core_2.1beta5.dic
_audit_conform_dict_name cif_core.dic
_audit_conform_dict_version 2.1beta5
_audit_creation_date 2000-02-02T15:49:40-00:00
_audit_creation_method 'WinGX routine CIF_UPDATE'
_cell_angle_alpha 86.6090(10)
_cell_angle_beta 88.420(2)
_cell_angle_gamma 88.105(2)
_cell_formula_units_Z 2
_cell_length_a 8.3253(2)
_cell_length_b 14.0611(5)
_cell_length_c 20.5801(7)
_cell_measurement_reflns_used 25
_cell_measurement_temperature 200.00(10)
_cell_measurement_theta_max 0
_cell_measurement_theta_min 0
_cell_measurement_wavelength 0.71073
_cell_volume 2402.84(13)
_computing_cell_refinement DENZO-SMN
_computing_data_collection 'Nonius COLLECT'
_computing_data_reduction DENZO-SMN
_computing_molecular_graphics 'WinGX, Ortep3'
_computing_publication_material 'WinGX publication routines (Farrugia, 1999)'
_computing_structure_refinement 'SHELXL-97 (Sheldrick, 1997)'
_computing_structure_solution SIR97
_diffrn_ambient_temperature 200.00(10)
_diffrn_measured_fraction_theta_full 0.783
_diffrn_measured_fraction_theta_max 0.783
_diffrn_measurement_device_type 'Nonius KappaCCD Diffractometer'
_diffrn_measurement_method 'Phi Scan'
_diffrn_radiation_monochromator graphite
_diffrn_radiation_probe x-ray
_diffrn_radiation_type MoK\a
_diffrn_radiation_wavelength 0.71073
_diffrn_reflns_av_R_equivalents 0.0299
_diffrn_reflns_av_sigmaI/netI 0.0645
_diffrn_reflns_limit_h_max 10
_diffrn_reflns_limit_h_min -9
_diffrn_reflns_limit_k_max 21
_diffrn_reflns_limit_k_min -18
_diffrn_reflns_limit_l_max 31
_diffrn_reflns_limit_l_min -15
_diffrn_reflns_number 17052
_diffrn_reflns_theta_full 33.19
_diffrn_reflns_theta_max 33.19
_diffrn_reflns_theta_min 2.53
_diffrn_standards_decay_% <2.0
_exptl_absorpt_coefficient_mu 1.346
_exptl_absorpt_correction_type SCALEPACK
_exptl_crystal_colour colorless
_exptl_crystal_density_diffrn 1.524
_exptl_crystal_density_method 'not measured'
_exptl_crystal_description needle
_exptl_crystal_F_000 1152
_exptl_crystal_size_max 0.28
_exptl_crystal_size_mid 0.2
_exptl_crystal_size_min 0.15
_refine_diff_density_max 2.023
_refine_diff_density_min -0.984
_refine_diff_density_rms 0.108
_refine_ls_extinction_method none
_refine_ls_goodness_of_fit_ref 1.013
_refine_ls_hydrogen_treatment mixed
_refine_ls_matrix_type full
_refine_ls_number_parameters 590
_refine_ls_number_reflns 14397
_refine_ls_number_restraints 0
_refine_ls_restrained_S_all 1.013
_refine_ls_R_factor_all 0.0921
_refine_ls_R_factor_gt 0.0613
_refine_ls_shift/su_max 0.001
_refine_ls_shift/su_mean 0
_refine_ls_structure_factor_coef Fsqd
_refine_ls_weighting_details 'calc w=1/[\s^2^(Fo^2^)+(0.0791P)^2^+3.4110P] where P=(Fo^2^+2Fc^2^)/3'
_refine_ls_weighting_scheme calc
_refine_ls_wR_factor_gt 0.1515
_refine_ls_wR_factor_ref 0.1715
_reflns_number_gt 10216
_reflns_number_total 14397
_reflns_threshold_expression >2sigma(I)
_cod_data_source_file ic051603ksi20060301_103041.cif
_cod_data_source_block shelxl
_cod_depositor_comments
;
The following automatic conversions were performed:

data item '_cell_measurement_temperature' value '200(0.1)' was
changed to '200.00(10)' -- precision was estimated.

data item '_diffrn_ambient_temperature' value '200(0.1)' was changed
to '200.00(10)' -- precision was estimated.

Automatic conversion script
Id: cif_fix_values 6909 2019-04-08 15:41:33Z antanas 
;
_cod_database_code 4350117

loop_
_symmetry_equiv_pos_as_xyz
'x, y, z'
'-x, -y, -z'

loop_
_atom_site_label
_atom_site_type_symbol
_atom_site_fract_x
_atom_site_fract_y
_atom_site_fract_z
_atom_site_U_iso_or_equiv
_atom_site_adp_type
_atom_site_occupancy
_atom_site_symmetry_multiplicity
_atom_site_calc_flag
_atom_site_refinement_flags
_atom_site_disorder_assembly
_atom_site_disorder_group
Zn1 Zn 1.28837(4) 0.22471(3) 0.150067(17) 0.02521(10) Uani 1 1 d . . .
Zn2 Zn 1.77393(4) 0.27237(2) 0.349552(16) 0.02296(10) Uani 1 1 d . . .
Cl1 Cl 1.84226(13) 0.29476(8) -0.08694(5) 0.0460(2) Uani 1 1 d . . .
Cl2 Cl 1.69715(12) -0.20319(7) 0.41326(5) 0.0411(2) Uani 1 1 d . . .
S1 S 1.10404(14) 0.36306(8) 0.10690(5) 0.0372(3) Uani 0.876(3) 1 d P A 1
S2 S 1.16216(13) 0.11461(9) 0.06540(5) 0.0483(3) Uani 1 1 d . A 1
S3 S 1.59899(13) 0.13326(7) 0.39285(5) 0.0305(3) Uani 0.876(3) 1 d P A 1
S4 S 1.62027(12) 0.38135(7) 0.43291(5) 0.0389(2) Uani 1 1 d . A .
O1 O 1.4208(3) 0.31400(16) 0.21047(11) 0.0320(5) Uani 1 1 d . A .
O2 O 1.6278(3) 0.31923(17) 0.27561(11) 0.0313(5) Uani 1 1 d . A .
O3 O 1.1376(3) 0.17657(17) 0.22339(11) 0.0319(5) Uani 1 1 d . A .
O4 O 0.9246(3) 0.18311(16) 0.29022(11) 0.0313(5) Uani 1 1 d . . .
O5 O 1.8390(10) 0.2890(5) -0.1548(3) 0.148(3) Uani 1 1 d . . .
O6 O 1.9781(6) 0.3492(3) -0.0759(3) 0.1068(19) Uani 1 1 d . . .
O7 O 1.8474(7) 0.2104(3) -0.0482(3) 0.121(2) Uani 1 1 d . . .
O8 O 1.7037(6) 0.3527(4) -0.0686(3) 0.1025(17) Uani 1 1 d . . .
O9 O 1.6876(9) -0.2139(4) 0.3468(3) 0.128(2) Uani 1 1 d . . .
O10 O 1.8311(5) -0.1465(3) 0.4249(2) 0.0788(12) Uani 1 1 d . . .
O11 O 1.5565(5) -0.1476(3) 0.4294(3) 0.0983(17) Uani 1 1 d . . .
O12 O 1.7022(7) -0.2878(3) 0.4530(3) 0.1048(18) Uani 1 1 d . . .
N1 N 1.4335(3) 0.2739(2) 0.06512(13) 0.0294(6) Uani 1 1 d . A .
N2 N 1.4836(3) 0.12389(19) 0.15763(13) 0.0264(5) Uani 1 1 d . A .
N3 N 1.3584(4) 0.0058(2) 0.22160(14) 0.0320(6) Uani 1 1 d . . .
H3 H 1.2804 0.0477 0.2293 0.038 Uiso 1 1 calc R . .
N4 N 1.9109(3) 0.22452(19) 0.43514(12) 0.0272(5) Uani 1 1 d . A .
N5 N 1.9583(3) 0.37390(19) 0.34218(13) 0.0277(5) Uani 1 1 d . A .
N6 N 1.8293(4) 0.49055(19) 0.27676(15) 0.0334(6) Uani 1 1 d . . .
H6 H 1.7584 0.448 0.2687 0.04 Uiso 1 1 calc R . .
C1 C 1.1378(7) 0.4488(4) 0.1655(2) 0.0512(13) Uani 0.876(3) 1 d P A 1
H1A H 1.2536 0.4568 0.1692 0.077 Uiso 0.876(3) 1 calc PR A 1
H1B H 1.0919 0.4267 0.2078 0.077 Uiso 0.876(3) 1 calc PR A 1
H1C H 1.0864 0.51 0.1514 0.077 Uiso 0.876(3) 1 calc PR A 1
C2 C 1.2364(5) 0.4066(3) 0.04065(19) 0.0370(9) Uani 0.876(3) 1 d P A 1
H2A H 1.2016 0.382 -0.0006 0.044 Uiso 0.876(3) 1 calc PR A 1
H2B H 1.2267 0.4771 0.0364 0.044 Uiso 0.876(3) 1 calc PR A 1
C3 C 1.4074(5) 0.3776(3) 0.05082(18) 0.0366(8) Uani 1 1 d . . .
H3A H 1.4712 0.3971 0.0113 0.044 Uiso 1 1 calc R A 1
H3B H 1.4476 0.412 0.0874 0.044 Uiso 1 1 calc R A 1
C4 C 1.2747(8) 0.0033(3) 0.0579(2) 0.0663(15) Uani 1 1 d . . .
H4A H 1.2563 -0.0212 0.0152 0.099 Uiso 1 1 calc R A 1
H4B H 1.2392 -0.0432 0.0922 0.099 Uiso 1 1 calc R A 1
H4C H 1.3896 0.0139 0.0621 0.099 Uiso 1 1 calc R A 1
C5 C 1.2419(5) 0.1862(3) -0.00296(17) 0.0395(8) Uani 1 1 d . . .
H5A H 1.2417 0.1489 -0.0422 0.047 Uiso 1 1 calc R A 1
H5B H 1.17 0.243 -0.0108 0.047 Uiso 1 1 calc R A 1
C6 C 1.4118(4) 0.2191(3) 0.00640(16) 0.0341(7) Uani 1 1 d . A .
H6A H 1.4854 0.1623 0.0089 0.041 Uiso 1 1 calc R . .
H6B H 1.4446 0.2592 -0.0326 0.041 Uiso 1 1 calc R . .
C7 C 1.5983(4) 0.2534(3) 0.08910(18) 0.0349(7) Uani 1 1 d . . .
H7A H 1.6236 0.2998 0.1214 0.042 Uiso 1 1 calc R A .
H7B H 1.6771 0.2603 0.0523 0.042 Uiso 1 1 calc R . .
C8 C 1.6117(4) 0.1535(3) 0.12009(16) 0.0327(7) Uani 1 1 d . A .
C9 C 1.7442(5) 0.0963(3) 0.10906(19) 0.0433(9) Uani 1 1 d . . .
H9 H 1.8311 0.1188 0.0821 0.052 Uiso 1 1 calc R A .
C10 C 1.7495(5) 0.0046(3) 0.1380(2) 0.0437(9) Uani 1 1 d . A .
H10 H 1.842 -0.0356 0.1319 0.052 Uiso 1 1 calc R . .
C11 C 1.6221(5) -0.0280(3) 0.17512(18) 0.0365(8) Uani 1 1 d . . .
H11 H 1.624 -0.0914 0.194 0.044 Uiso 1 1 calc R A .
C12 C 1.4869(4) 0.0341(2) 0.18512(16) 0.0299(7) Uani 1 1 d . A .
C13 C 1.3438(4) -0.0926(2) 0.24897(17) 0.0319(7) Uani 1 1 d . . .
H13A H 1.4382 -0.1099 0.2759 0.038 Uiso 1 1 calc R . .
H13B H 1.3442 -0.1362 0.2129 0.038 Uiso 1 1 calc R . .
C14 C 1.1908(4) -0.1062(2) 0.29063(16) 0.0300(7) Uani 1 1 d . . .
C15 C 1.0416(5) -0.0848(3) 0.2495(2) 0.0426(9) Uani 1 1 d . . .
H15A H 0.9446 -0.0982 0.2761 0.064 Uiso 1 1 calc R . .
H15B H 1.0458 -0.1251 0.2121 0.064 Uiso 1 1 calc R . .
H15C H 1.039 -0.0176 0.2339 0.064 Uiso 1 1 calc R . .
C16 C 1.1933(5) -0.2121(2) 0.3147(2) 0.0416(9) Uani 1 1 d . . .
H16A H 1.2859 -0.2258 0.3425 0.062 Uiso 1 1 calc R . .
H16B H 1.2017 -0.252 0.2772 0.062 Uiso 1 1 calc R . .
H16C H 1.094 -0.2258 0.3397 0.062 Uiso 1 1 calc R . .
C17 C 1.1891(6) -0.0448(3) 0.34876(19) 0.0450(9) Uani 1 1 d . . .
H17A H 1.2871 -0.0583 0.3734 0.068 Uiso 1 1 calc R . .
H17B H 1.0948 -0.0591 0.3768 0.068 Uiso 1 1 calc R . .
H17C H 1.1842 0.0226 0.3337 0.068 Uiso 1 1 calc R . .
C18 C 1.4970(4) 0.2868(2) 0.25955(16) 0.0295(7) Uani 1 1 d . . .
H18 H 1.4526 0.2374 0.2872 0.035 Uiso 1 1 calc R A .
C19 C 1.0031(4) 0.2103(2) 0.24104(16) 0.0299(7) Uani 1 1 d . . .
H19 H 0.9575 0.2612 0.2144 0.036 Uiso 1 1 calc R A .
C20 C 1.6493(6) 0.0480(3) 0.3333(2) 0.0450(11) Uani 0.919(5) 1 d P A 1
H20A H 1.7658 0.0353 0.3322 0.067 Uiso 0.919(5) 1 calc PR A 1
H20B H 1.6154 0.0735 0.2903 0.067 Uiso 0.919(5) 1 calc PR A 1
H20C H 1.5942 -0.0114 0.3448 0.067 Uiso 0.919(5) 1 calc PR A 1
C21 C 1.7274(5) 0.0889(3) 0.45863(17) 0.0344(9) Uani 0.919(5) 1 d P A 1
H21A H 1.6838 0.1122 0.5002 0.041 Uiso 0.919(5) 1 calc PR A 1
H21B H 1.7264 0.0184 0.462 0.041 Uiso 0.919(5) 1 calc PR A 1
C22 C 1.8967(5) 0.1198(2) 0.44838(17) 0.0362(8) Uani 1 1 d . . .
H22A H 1.9583 0.0998 0.4876 0.043 Uiso 1 1 calc R A 1
H22B H 1.9461 0.0867 0.4113 0.043 Uiso 1 1 calc R A 1
C23 C 1.7156(7) 0.4930(3) 0.4409(2) 0.0593(13) Uani 1 1 d . . .
H23A H 1.6781 0.5205 0.4815 0.089 Uiso 1 1 calc R A .
H23B H 1.6882 0.5371 0.4039 0.089 Uiso 1 1 calc R . .
H23C H 1.8325 0.4823 0.4417 0.089 Uiso 1 1 calc R . .
C24 C 1.6981(5) 0.3107(3) 0.50174(17) 0.0369(8) Uani 1 1 d . . .
H24A H 1.6861 0.3484 0.5408 0.044 Uiso 1 1 calc R A .
H24B H 1.6322 0.2537 0.5094 0.044 Uiso 1 1 calc R . .
C25 C 1.8729(5) 0.2786(3) 0.49396(15) 0.0334(7) Uani 1 1 d . A .
H25A H 1.9401 0.3356 0.4922 0.04 Uiso 1 1 calc R . .
H25B H 1.9031 0.2382 0.533 0.04 Uiso 1 1 calc R . .
C26 C 2.0774(4) 0.2455(3) 0.41154(18) 0.0349(7) Uani 1 1 d . . .
H26A H 2.113 0.1996 0.379 0.042 Uiso 1 1 calc R A .
H26B H 2.1516 0.2385 0.4484 0.042 Uiso 1 1 calc R . .
C27 C 2.0819(4) 0.3455(3) 0.38123(17) 0.0334(7) Uani 1 1 d . A .
C28 C 2.2055(5) 0.4044(3) 0.3929(2) 0.0465(10) Uani 1 1 d . . .
H28 H 2.2904 0.3831 0.4206 0.056 Uiso 1 1 calc R A .
C29 C 2.2029(5) 0.4959(4) 0.3632(2) 0.0528(12) Uani 1 1 d . A .
H29 H 2.2883 0.5372 0.3697 0.063 Uiso 1 1 calc R . .
C30 C 2.0795(5) 0.5263(3) 0.3251(2) 0.0454(10) Uani 1 1 d . . .
H30 H 2.0768 0.5893 0.3056 0.055 Uiso 1 1 calc R A .
C31 C 1.9548(4) 0.4640(2) 0.31448(16) 0.0320(7) Uani 1 1 d . A .
C32 C 1.8079(5) 0.5881(2) 0.24894(18) 0.0363(8) Uani 1 1 d . . .
H32A H 1.9023 0.604 0.2205 0.044 Uiso 1 1 calc R . .
H32B H 1.8031 0.6324 0.2846 0.044 Uiso 1 1 calc R . .
C33 C 1.6557(5) 0.6027(2) 0.20935(17) 0.0343(7) Uani 1 1 d . . .
C34 C 1.6481(6) 0.7084(3) 0.1857(2) 0.0483(10) Uani 1 1 d . . .
H34A H 1.7446 0.7233 0.1591 0.072 Uiso 1 1 calc R . .
H34B H 1.6424 0.748 0.2233 0.072 Uiso 1 1 calc R . .
H34C H 1.5525 0.7212 0.1594 0.072 Uiso 1 1 calc R . .
C35 C 1.5065(6) 0.5819(3) 0.2525(2) 0.0517(11) Uani 1 1 d . . .
H35A H 1.4095 0.5985 0.2278 0.078 Uiso 1 1 calc R . .
H35B H 1.5074 0.6199 0.2909 0.078 Uiso 1 1 calc R . .
H35C H 1.5071 0.514 0.2663 0.078 Uiso 1 1 calc R . .
C36 C 1.6590(5) 0.5419(2) 0.15145(17) 0.0517(11) Uani 1 1 d . . .
H36A H 1.7556 0.5548 0.1245 0.078 Uiso 1 1 calc R . .
H36B H 1.5633 0.5568 0.1256 0.078 Uiso 1 1 calc R . .
H36C H 1.6603 0.4744 0.1665 0.078 Uiso 1 1 calc R . .
S1' S 1.1467(5) 0.3964(4) 0.1425(2) 0.0264(18) Uani 0.124(3) 1 d PR A 2
S3' S 1.6509(8) 0.1041(2) 0.35876(17) 0.039(5) Uani 0.081(5) 1 d PR A 2
C1' C 1.0047(5) 0.4074(4) 0.0763(2) 0.042(7) Uiso 0.124(3) 1 d PR A 2
H1'1 H 0.8997 0.385 0.0922 0.064 Uiso 0.124(3) 1 calc PR A 2
H1'2 H 1.0442 0.3687 0.0407 0.064 Uiso 0.124(3) 1 calc PR A 2
H1'3 H 0.994 0.4743 0.0603 0.064 Uiso 0.124(3) 1 calc PR A 2
C2' C 1.3236(5) 0.4397(4) 0.1043(2) 0.043(7) Uiso 0.124(3) 1 d PR A 2
H2'1 H 1.2982 0.5037 0.0838 0.051 Uiso 0.124(3) 1 calc PR A 2
H2'2 H 1.4025 0.4478 0.1385 0.051 Uiso 0.124(3) 1 calc PR A 2
C20' C 1.4834(8) 0.1278(2) 0.39600(16) 0.09(3) Uiso 0.081(5) 1 d PR A 2
H20D H 1.4053 0.1544 0.3645 0.142 Uiso 0.081(5) 1 calc PR A 2
H20E H 1.5005 0.1742 0.4286 0.142 Uiso 0.081(5) 1 calc PR A 2
H20F H 1.4422 0.0692 0.4176 0.142 Uiso 0.081(5) 1 calc PR A 2
C21' C 1.8264(8) 0.0532(3) 0.40149(19) 0.050(13) Uiso 0.081(5) 1 d PR A 2
H21C H 1.7955 -0.0063 0.4262 0.06 Uiso 0.081(5) 1 calc PR A 2
H21D H 1.9106 0.0362 0.3689 0.06 Uiso 0.081(5) 1 calc PR A 2

loop_
_atom_site_aniso_label
_atom_site_aniso_U_11
_atom_site_aniso_U_22
_atom_site_aniso_U_33
_atom_site_aniso_U_23
_atom_site_aniso_U_13
_atom_site_aniso_U_12
Zn1 0.0250(2) 0.02826(18) 0.02167(16) 0.00384(12) 0.00094(12) -0.00040(14)
Zn2 0.0234(2) 0.02423(16) 0.02085(16) 0.00222(12) -0.00105(12) -0.00078(13)
Cl1 0.0416(6) 0.0515(5) 0.0444(5) 0.0062(4) -0.0045(4) -0.0056(4)
Cl2 0.0428(6) 0.0411(5) 0.0390(5) 0.0010(4) -0.0019(3) -0.0025(4)
S1 0.0364(7) 0.0398(5) 0.0332(6) 0.0089(4) 0.0036(4) 0.0066(4)
S2 0.0370(6) 0.0724(7) 0.0369(5) -0.0070(5) 0.0013(4) -0.0202(5)
S3 0.0332(6) 0.0297(5) 0.0284(5) 0.0057(4) -0.0043(4) -0.0064(4)
S4 0.0331(6) 0.0476(5) 0.0355(4) -0.0060(4) 0.0013(3) 0.0104(4)
O1 0.0374(15) 0.0276(11) 0.0309(12) 0.0036(9) -0.0110(9) -0.0010(9)
O2 0.0318(14) 0.0316(11) 0.0300(11) 0.0066(9) -0.0086(9) -0.0041(9)
O3 0.0329(15) 0.0319(11) 0.0287(11) 0.0071(9) 0.0092(9) 0.0064(10)
O4 0.0379(15) 0.0271(11) 0.0276(11) 0.0028(8) 0.0096(9) 0.0012(9)
O5 0.207(7) 0.171(6) 0.071(4) -0.055(4) -0.020(4) 0.028(5)
O6 0.077(3) 0.085(3) 0.157(5) 0.043(3) -0.052(3) -0.025(2)
O7 0.123(5) 0.063(3) 0.170(6) 0.050(3) 0.016(4) -0.003(3)
O8 0.073(3) 0.096(3) 0.131(4) 0.026(3) 0.045(3) 0.020(2)
O9 0.190(6) 0.131(5) 0.068(3) -0.037(3) -0.027(3) -0.004(4)
O10 0.062(3) 0.065(2) 0.109(3) 0.017(2) -0.030(2) -0.0187(19)
O11 0.071(3) 0.074(3) 0.144(5) 0.013(3) 0.051(3) 0.007(2)
O12 0.124(4) 0.053(2) 0.135(4) 0.044(3) -0.050(3) -0.028(2)
N1 0.0303(17) 0.0337(14) 0.0236(12) 0.0044(10) 0.0000(10) -0.0033(11)
N2 0.0238(15) 0.0297(13) 0.0252(12) 0.0021(10) 0.0008(9) 0.0005(10)
N3 0.0307(17) 0.0276(13) 0.0362(15) 0.0059(11) 0.0047(11) 0.0052(11)
N4 0.0299(16) 0.0293(13) 0.0220(11) 0.0010(9) -0.0030(9) 0.0012(10)
N5 0.0250(16) 0.0301(13) 0.0279(13) 0.0004(10) -0.0005(10) -0.0028(10)
N6 0.0357(18) 0.0249(12) 0.0387(15) 0.0080(11) -0.0026(12) -0.0063(11)
C1 0.077(4) 0.037(2) 0.038(2) 0.0011(19) 0.011(2) 0.015(2)
C2 0.049(3) 0.036(2) 0.0244(17) 0.0094(14) 0.0009(15) 0.0032(17)
C3 0.044(2) 0.0340(17) 0.0311(16) 0.0057(13) 0.0057(14) -0.0063(15)
C4 0.114(5) 0.044(2) 0.042(2) -0.0041(19) -0.012(3) -0.019(3)
C5 0.044(2) 0.048(2) 0.0261(16) -0.0014(14) -0.0058(14) -0.0022(16)
C6 0.036(2) 0.0421(18) 0.0237(14) 0.0004(13) 0.0047(12) -0.0007(14)
C7 0.0240(19) 0.0439(19) 0.0359(17) 0.0088(14) 0.0016(13) -0.0085(14)
C8 0.0242(19) 0.0449(19) 0.0283(15) 0.0038(13) -0.0017(12) -0.0005(14)
C9 0.024(2) 0.065(3) 0.039(2) 0.0049(17) 0.0041(14) 0.0037(17)
C10 0.030(2) 0.059(2) 0.041(2) -0.0031(17) -0.0002(15) 0.0131(17)
C11 0.038(2) 0.0360(18) 0.0351(17) 0.0004(14) -0.0018(14) 0.0094(15)
C12 0.032(2) 0.0310(15) 0.0266(14) 0.0012(12) -0.0019(12) 0.0021(13)
C13 0.036(2) 0.0253(14) 0.0333(16) 0.0050(12) -0.0006(13) 0.0032(12)
C14 0.036(2) 0.0238(14) 0.0294(15) 0.0028(11) 0.0011(12) 0.0002(12)
C15 0.036(2) 0.041(2) 0.050(2) 0.0076(16) -0.0056(16) 0.0000(16)
C16 0.054(3) 0.0258(15) 0.043(2) 0.0091(14) 0.0061(16) -0.0009(15)
C17 0.066(3) 0.0368(19) 0.0314(18) -0.0034(14) 0.0085(16) -0.0012(17)
C18 0.034(2) 0.0273(14) 0.0267(14) 0.0057(11) -0.0056(12) -0.0037(12)
C19 0.033(2) 0.0282(15) 0.0275(15) 0.0053(11) 0.0018(12) 0.0016(13)
C20 0.074(3) 0.029(2) 0.033(2) -0.0031(16) -0.0095(19) -0.0094(19)
C21 0.049(3) 0.0314(17) 0.0218(15) 0.0067(13) -0.0035(14) -0.0027(15)
C22 0.048(2) 0.0319(16) 0.0283(16) 0.0040(12) -0.0086(14) 0.0085(14)
C23 0.098(4) 0.036(2) 0.043(2) -0.0058(17) 0.010(2) 0.008(2)
C24 0.044(2) 0.0385(18) 0.0277(16) -0.0007(13) 0.0083(13) -0.0009(15)
C25 0.041(2) 0.0376(17) 0.0215(14) -0.0019(12) -0.0034(12) -0.0018(14)
C26 0.024(2) 0.0446(19) 0.0349(17) 0.0048(14) -0.0043(13) 0.0024(14)
C27 0.0236(19) 0.0440(19) 0.0318(16) 0.0029(13) 0.0016(12) -0.0019(14)
C28 0.031(2) 0.066(3) 0.043(2) 0.0047(18) -0.0074(15) -0.0157(19)
C29 0.041(3) 0.072(3) 0.046(2) 0.003(2) -0.0063(17) -0.032(2)
C30 0.048(3) 0.041(2) 0.048(2) 0.0023(16) -0.0027(17) -0.0237(17)
C31 0.033(2) 0.0316(16) 0.0314(16) 0.0028(12) 0.0017(12) -0.0095(13)
C32 0.045(2) 0.0233(14) 0.0394(19) 0.0061(13) 0.0035(14) -0.0053(13)
C33 0.046(2) 0.0250(14) 0.0309(16) 0.0063(12) 0.0032(13) 0.0010(13)
C34 0.071(3) 0.0275(17) 0.045(2) 0.0090(15) 0.0021(19) 0.0052(17)
C35 0.043(3) 0.044(2) 0.065(3) 0.012(2) 0.0094(19) 0.0066(18)
C36 0.084(4) 0.0342(19) 0.036(2) -0.0024(15) -0.0087(19) 0.0057(19)
S1' 0.028(4) 0.029(3) 0.022(3) -0.001(2) 0.000(2) 0.002(2)
S3' 0.050(9) 0.030(6) 0.038(7) 0.010(5) -0.009(5) -0.008(5)

loop_
_atom_type_symbol
_atom_type_description
_atom_type_scat_dispersion_real
_atom_type_scat_dispersion_imag
_atom_type_scat_source
C C 0.0033 0.0016 'International Tables Vol C Tables 4.2.6.8 and 6.1.1.4'
H H 0 0 'International Tables Vol C Tables 4.2.6.8 and 6.1.1.4'
N N 0.0061 0.0033 'International Tables Vol C Tables 4.2.6.8 and 6.1.1.4'
O O 0.0106 0.006 'International Tables Vol C Tables 4.2.6.8 and 6.1.1.4'
S S 0.1246 0.1234 'International Tables Vol C Tables 4.2.6.8 and 6.1.1.4'
Cl Cl 0.1484 0.1585 'International Tables Vol C Tables 4.2.6.8 and 6.1.1.4'
Zn Zn 0.2839 1.4301 'International Tables Vol C Tables 4.2.6.8 and 6.1.1.4'

loop_
_geom_angle_atom_site_label_1
_geom_angle_atom_site_label_2
_geom_angle_atom_site_label_3
_geom_angle
_geom_angle_site_symmetry_1
_geom_angle_site_symmetry_3
O3 Zn1 N2 101.92(10) . .
O3 Zn1 O1 94.80(10) . .
N2 Zn1 O1 87.65(10) . .
O3 Zn1 N1 174.84(11) . .
N2 Zn1 N1 80.45(10) . .
O1 Zn1 N1 89.86(10) . .
O3 Zn1 S1 96.61(7) . .
N2 Zn1 S1 161.26(7) . .
O1 Zn1 S1 93.59(7) . .
N1 Zn1 S1 80.86(8) . .
O3 Zn1 S1' 93.04(11) . .
N2 Zn1 S1' 156.36(11) . .
O1 Zn1 S1' 72.80(10) . .
N1 Zn1 S1' 86.22(12) . .
S1 Zn1 S1' 21.43(8) . .
O3 Zn1 S2 92.41(8) . .
N2 Zn1 S2 87.66(8) . .
O1 Zn1 S2 172.08(8) . .
N1 Zn1 S2 83.08(8) . .
S1 Zn1 S2 88.82(4) . .
S1' Zn1 S2 110.12(9) . .
O2 Zn2 N5 102.17(10) . .
O2 Zn2 O4 94.75(10) . 1_655
N5 Zn2 O4 87.93(10) . 1_655
O2 Zn2 N4 174.50(10) . .
N5 Zn2 N4 80.50(10) . .
O4 Zn2 N4 90.13(10) 1_655 .
O2 Zn2 S3 96.37(7) . .
N5 Zn2 S3 161.26(8) . .
O4 Zn2 S3 93.36(7) 1_655 .
N4 Zn2 S3 80.80(8) . .
O2 Zn2 S3' 92.92(11) . .
N5 Zn2 S3' 157.00(15) . .
O4 Zn2 S3' 73.46(14) 1_655 .
N4 Zn2 S3' 86.04(11) . .
S3 Zn2 S3' 20.51(11) . .
O2 Zn2 S4 92.22(8) . .
N5 Zn2 S4 88.06(8) . .
O4 Zn2 S4 172.56(7) 1_655 .
N4 Zn2 S4 83.03(8) . .
S3 Zn2 S4 88.44(4) . .
S3' Zn2 S4 108.81(12) . .
O7 Cl1 O5 118.3(4) . .
O7 Cl1 O6 110.0(3) . .
O5 Cl1 O6 105.2(4) . .
O7 Cl1 O8 109.8(3) . .
O5 Cl1 O8 106.8(4) . .
O6 Cl1 O8 105.9(4) . .
O9 Cl2 O12 116.0(4) . .
O9 Cl2 O10 109.2(4) . .
O12 Cl2 O10 110.5(3) . .
O9 Cl2 O11 104.5(4) . .
O12 Cl2 O11 109.5(3) . .
O10 Cl2 O11 106.4(3) . .
C1 S1 C2 100.1(2) . .
C1 S1 Zn1 100.26(17) . .
C2 S1 Zn1 97.29(14) . .
C5 S2 C4 101.6(2) . .
C5 S2 Zn1 91.90(13) . .
C4 S2 Zn1 112.62(17) . .
C20 S3 C21 100.3(2) . .
C20 S3 Zn2 100.08(15) . .
C21 S3 Zn2 97.53(13) . .
C23 S4 C24 101.5(2) . .
C23 S4 Zn2 112.92(16) . .
C24 S4 Zn2 91.96(12) . .
C18 O1 Zn1 126.2(2) . .
C18 O2 Zn2 128.9(2) . .
C19 O3 Zn1 129.0(2) . .
C19 O4 Zn2 125.7(2) . 1_455
C3 N1 C7 110.3(3) . .
C3 N1 C6 111.7(3) . .
C7 N1 C6 108.6(3) . .
C3 N1 Zn1 110.8(2) . .
C7 N1 Zn1 100.92(19) . .
C6 N1 Zn1 114.0(2) . .
C12 N2 C8 118.9(3) . .
C12 N2 Zn1 129.3(2) . .
C8 N2 Zn1 111.0(2) . .
C12 N3 C13 122.4(3) . .
C12 N3 H3 118.8 . .
C13 N3 H3 118.8 . .
C25 N4 C26 109.0(3) . .
C25 N4 C22 112.3(3) . .
C26 N4 C22 109.5(3) . .
C25 N4 Zn2 114.5(2) . .
C26 N4 Zn2 100.79(19) . .
C22 N4 Zn2 110.2(2) . .
C27 N5 C31 119.0(3) . .
C27 N5 Zn2 110.6(2) . .
C31 N5 Zn2 129.3(2) . .
C31 N6 C32 121.8(3) . .
C31 N6 H6 119.1 . .
C32 N6 H6 119.1 . .
C3 C2 S1 112.6(3) . .
C3 C2 H2A 109.1 . .
S1 C2 H2A 109.1 . .
C3 C2 H2B 109.1 . .
S1 C2 H2B 109.1 . .
H2A C2 H2B 107.8 . .
N1 C3 C2 113.7(3) . .
N1 C3 C2' 119.2(3) . .
C2 C3 C2' 63.5(3) . .
N1 C3 H3A 108.8 . .
C2 C3 H3A 108.8 . .
C2' C3 H3A 130.3 . .
N1 C3 H3B 108.8 . .
C2 C3 H3B 108.8 . .
C2' C3 H3B 46.2 . .
H3A C3 H3B 107.7 . .
C6 C5 S2 113.9(2) . .
C6 C5 H5A 108.8 . .
S2 C5 H5A 108.8 . .
C6 C5 H5B 108.8 . .
S2 C5 H5B 108.8 . .
H5A C5 H5B 107.7 . .
N1 C6 C5 115.4(3) . .
N1 C6 H6A 108.4 . .
C5 C6 H6A 108.4 . .
N1 C6 H6B 108.4 . .
C5 C6 H6B 108.4 . .
H6A C6 H6B 107.5 . .
N1 C7 C8 110.4(3) . .
N1 C7 H7A 109.6 . .
C8 C7 H7A 109.6 . .
N1 C7 H7B 109.6 . .
C8 C7 H7B 109.6 . .
H7A C7 H7B 108.1 . .
N2 C8 C9 122.8(3) . .
N2 C8 C7 116.3(3) . .
C9 C8 C7 121.0(3) . .
C8 C9 C10 118.7(4) . .
C8 C9 H9 120.7 . .
C10 C9 H9 120.7 . .
C11 C10 C9 120.2(4) . .
C11 C10 H10 119.9 . .
C9 C10 H10 119.9 . .
C10 C11 C12 119.0(3) . .
C10 C11 H11 120.5 . .
C12 C11 H11 120.5 . .
N3 C12 N2 118.0(3) . .
N3 C12 C11 121.5(3) . .
N2 C12 C11 120.5(3) . .
N3 C13 C14 112.6(3) . .
N3 C13 H13A 109.1 . .
C14 C13 H13A 109.1 . .
N3 C13 H13B 109.1 . .
C14 C13 H13B 109.1 . .
H13A C13 H13B 107.8 . .
C17 C14 C13 111.0(3) . .
C17 C14 C15 111.0(3) . .
C13 C14 C15 110.5(3) . .
C17 C14 C16 109.3(3) . .
C13 C14 C16 106.0(3) . .
C15 C14 C16 108.9(3) . .
C14 C15 H15A 109.5 . .
C14 C15 H15B 109.5 . .
H15A C15 H15B 109.5 . .
C14 C15 H15C 109.5 . .
H15A C15 H15C 109.5 . .
H15B C15 H15C 109.5 . .
C14 C16 H16A 109.5 . .
C14 C16 H16B 109.5 . .
H16A C16 H16B 109.5 . .
C14 C16 H16C 109.5 . .
H16A C16 H16C 109.5 . .
H16B C16 H16C 109.5 . .
C14 C17 H17A 109.5 . .
C14 C17 H17B 109.5 . .
H17A C17 H17B 109.5 . .
C14 C17 H17C 109.5 . .
H17A C17 H17C 109.5 . .
H17B C17 H17C 109.5 . .
O1 C18 O2 125.4(3) . .
O1 C18 H18 117.3 . .
O2 C18 H18 117.3 . .
O4 C19 O3 125.6(3) . .
O4 C19 H19 117.2 . .
O3 C19 H19 117.2 . .
C22 C21 S3 112.2(2) . .
C22 C21 H21A 109.2 . .
S3 C21 H21A 109.2 . .
C22 C21 H21B 109.2 . .
S3 C21 H21B 109.2 . .
H21A C21 H21B 107.9 . .
N4 C22 C21 113.8(3) . .
N4 C22 C21' 124.4(3) . .
C21 C22 C21' 60.3(3) . .
N4 C22 H22A 108.8 . .
C21 C22 H22A 108.8 . .
C21' C22 H22A 125.8 . .
N4 C22 H22B 108.8 . .
C21 C22 H22B 108.8 . .
C21' C22 H22B 48.6 . .
H22A C22 H22B 107.7 . .
S4 C23 H23A 109.5 . .
S4 C23 H23B 109.5 . .
H23A C23 H23B 109.5 . .
S4 C23 H23C 109.5 . .
H23A C23 H23C 109.5 . .
H23B C23 H23C 109.5 . .
C25 C24 S4 114.5(2) . .
C25 C24 H24A 108.6 . .
S4 C24 H24A 108.6 . .
C25 C24 H24B 108.6 . .
S4 C24 H24B 108.6 . .
H24A C24 H24B 107.6 . .
N4 C25 C24 114.8(3) . .
N4 C25 H25A 108.6 . .
C24 C25 H25A 108.6 . .
N4 C25 H25B 108.6 . .
C24 C25 H25B 108.6 . .
H25A C25 H25B 107.6 . .
N4 C26 C27 109.8(3) . .
N4 C26 H26A 109.7 . .
C27 C26 H26A 109.7 . .
N4 C26 H26B 109.7 . .
C27 C26 H26B 109.7 . .
H26A C26 H26B 108.2 . .
N5 C27 C28 122.3(3) . .
N5 C27 C26 116.5(3) . .
C28 C27 C26 121.2(3) . .
C27 C28 C29 118.4(4) . .
C27 C28 H28 120.8 . .
C29 C28 H28 120.8 . .
C30 C29 C28 120.4(4) . .
C30 C29 H29 119.8 . .
C28 C29 H29 119.8 . .
C29 C30 C31 119.6(4) . .
C29 C30 H30 120.2 . .
C31 C30 H30 120.2 . .
N6 C31 N5 117.6(3) . .
N6 C31 C30 122.0(3) . .
N5 C31 C30 120.4(3) . .
N6 C32 C33 112.8(3) . .
N6 C32 H32A 109 . .
C33 C32 H32A 109 . .
N6 C32 H32B 109 . .
C33 C32 H32B 109 . .
H32A C32 H32B 107.8 . .
C36 C33 C32 112.1(3) . .
C36 C33 C35 110.0(3) . .
C32 C33 C35 110.4(3) . .
C36 C33 C34 109.4(3) . .
C32 C33 C34 106.4(3) . .
C35 C33 C34 108.5(3) . .
C33 C34 H34A 109.5 . .
C33 C34 H34B 109.5 . .
H34A C34 H34B 109.5 . .
C33 C34 H34C 109.5 . .
H34A C34 H34C 109.5 . .
H34B C34 H34C 109.5 . .
C33 C35 H35A 109.5 . .
C33 C35 H35B 109.5 . .
H35A C35 H35B 109.5 . .
C33 C35 H35C 109.5 . .
H35A C35 H35C 109.5 . .
H35B C35 H35C 109.5 . .
C33 C36 H36A 109.5 . .
C33 C36 H36B 109.5 . .
H36A C36 H36B 109.5 . .
C33 C36 H36C 109.5 . .
H36A C36 H36C 109.5 . .
H36B C36 H36C 109.5 . .
C2' S1' C1' 102.2 . .
C2' S1' Zn1 88.15(9) . .
C1' S1' Zn1 110.99(8) . .
C20' S3' C21' 122.3 . .
C20' S3' Zn2 100.34(11) . .
C21' S3' Zn2 91.49(9) . .
S1' C1' H1'1 109.5 . .
S1' C1' H1'2 109.5 . .
H1'1 C1' H1'2 109.5 . .
S1' C1' H1'3 109.5 . .
H1'1 C1' H1'3 109.5 . .
H1'2 C1' H1'3 109.5 . .
C3 C2' S1' 117.3(2) . .
C3 C2' H2'1 108 . .
S1' C2' H2'1 108 . .
C3 C2' H2'2 108 . .
S1' C2' H2'2 108 . .
H2'1 C2' H2'2 107.2 . .
S3' C20' H20D 109.5 . .
S3' C20' H20E 109.5 . .
H20D C20' H20E 109.5 . .
S3' C20' H20F 109.5 . .
H20D C20' H20F 109.5 . .
H20E C20' H20F 109.5 . .
C22 C21' S3' 113.83(19) . .
C22 C21' H21C 108.8 . .
S3' C21' H21C 108.8 . .
C22 C21' H21D 108.8 . .
S3' C21' H21D 108.8 . .
H21C C21' H21D 107.7 . .

loop_
_geom_bond_atom_site_label_1
_geom_bond_atom_site_label_2
_geom_bond_distance
_geom_bond_site_symmetry_2
Zn1 O3 2.035(2) .
Zn1 N2 2.124(3) .
Zn1 O1 2.165(2) .
Zn1 N1 2.189(3) .
Zn1 S1 2.5695(11) .
Zn1 S1' 2.650(5) .
Zn1 S2 2.6578(11) .
Zn2 O2 2.040(2) .
Zn2 N5 2.127(3) .
Zn2 O4 2.152(2) 1_655
Zn2 N4 2.185(3) .
Zn2 S3 2.5792(10) .
Zn2 S3' 2.604(5) .
Zn2 S4 2.6435(10) .
Cl1 O7 1.390(4) .
Cl1 O5 1.404(5) .
Cl1 O6 1.417(4) .
Cl1 O8 1.445(4) .
Cl2 O9 1.390(5) .
Cl2 O12 1.403(4) .
Cl2 O10 1.425(4) .
Cl2 O11 1.429(4) .
S1 C1 1.789(6) .
S1 C2 1.820(4) .
S2 C5 1.806(4) .
S2 C4 1.810(6) .
S3 C20 1.797(5) .
S3 C21 1.817(4) .
S4 C23 1.801(5) .
S4 C24 1.804(4) .
O1 C18 1.242(4) .
O2 C18 1.254(4) .
O3 C19 1.255(4) .
O4 C19 1.238(4) .
O4 Zn2 2.152(2) 1_455
N1 C3 1.480(4) .
N1 C7 1.484(5) .
N1 C6 1.489(4) .
N2 C12 1.353(4) .
N2 C8 1.361(4) .
N3 C12 1.348(4) .
N3 C13 1.470(4) .
N3 H3 0.88 .
N4 C25 1.489(4) .
N4 C26 1.489(4) .
N4 C22 1.490(4) .
N5 C27 1.358(4) .
N5 C31 1.358(4) .
N6 C31 1.348(5) .
N6 C32 1.462(4) .
N6 H6 0.88 .
C1 H1A 0.98 .
C1 H1B 0.98 .
C1 H1C 0.98 .
C2 C3 1.484(6) .
C2 H2A 0.99 .
C2 H2B 0.99 .
C3 C2' 1.578(5) .
C3 H3A 0.99 .
C3 H3B 0.99 .
C4 H4A 0.98 .
C4 H4B 0.98 .
C4 H4C 0.98 .
C5 C6 1.523(5) .
C5 H5A 0.99 .
C5 H5B 0.99 .
C6 H6A 0.99 .
C6 H6B 0.99 .
C7 C8 1.510(5) .
C7 H7A 0.99 .
C7 H7B 0.99 .
C8 C9 1.365(6) .
C9 C10 1.387(6) .
C9 H9 0.95 .
C10 C11 1.366(6) .
C10 H10 0.95 .
C11 C12 1.419(5) .
C11 H11 0.95 .
C13 C14 1.527(5) .
C13 H13A 0.99 .
C13 H13B 0.99 .
C14 C17 1.515(5) .
C14 C15 1.534(5) .
C14 C16 1.541(4) .
C15 H15A 0.98 .
C15 H15B 0.98 .
C15 H15C 0.98 .
C16 H16A 0.98 .
C16 H16B 0.98 .
C16 H16C 0.98 .
C17 H17A 0.98 .
C17 H17B 0.98 .
C17 H17C 0.98 .
C18 H18 0.95 .
C19 H19 0.95 .
C20 H20A 0.98 .
C20 H20B 0.98 .
C20 H20C 0.98 .
C21 C22 1.495(6) .
C21 H21A 0.99 .
C21 H21B 0.99 .
C22 C21' 1.525(5) .
C22 H22A 0.99 .
C22 H22B 0.99 .
C23 H23A 0.98 .
C23 H23B 0.98 .
C23 H23C 0.98 .
C24 C25 1.516(5) .
C24 H24A 0.99 .
C24 H24B 0.99 .
C25 H25A 0.99 .
C25 H25B 0.99 .
C26 C27 1.506(5) .
C26 H26A 0.99 .
C26 H26B 0.99 .
C27 C28 1.377(5) .
C28 C29 1.391(6) .
C28 H28 0.95 .
C29 C30 1.352(6) .
C29 H29 0.95 .
C30 C31 1.410(5) .
C30 H30 0.95 .
C32 C33 1.527(5) .
C32 H32A 0.99 .
C32 H32B 0.99 .
C33 C36 1.507(5) .
C33 C35 1.533(6) .
C33 C34 1.536(5) .
C34 H34A 0.98 .
C34 H34B 0.98 .
C34 H34C 0.98 .
C35 H35A 0.98 .
C35 H35B 0.98 .
C35 H35C 0.98 .
C36 H36A 0.98 .
C36 H36B 0.98 .
C36 H36C 0.98 .
S1' C2' 1.7596 .
S1' C1' 1.8242 .
S3' C20' 1.6072 .
S3' C21' 1.8297 .
C1' H1'1 0.98 .
C1' H1'2 0.98 .
C1' H1'3 0.98 .
C2' H2'1 0.99 .
C2' H2'2 0.99 .
C20' H20D 0.98 .
C20' H20E 0.98 .
C20' H20F 0.98 .
C21' H21C 0.99 .
C21' H21D 0.99 .

loop_
_geom_torsion_atom_site_label_1
_geom_torsion_atom_site_label_2
_geom_torsion_atom_site_label_3
_geom_torsion_atom_site_label_4
_geom_torsion
_geom_torsion_site_symmetry_1
O3 Zn1 S1 C1 78.7(2) .
N2 Zn1 S1 C1 -109.8(3) .
O1 Zn1 S1 C1 -16.6(2) .
N1 Zn1 S1 C1 -105.8(2) .
S1' Zn1 S1 C1 -2.7(3) .
S2 Zn1 S1 C1 170.99(18) .
O3 Zn1 S1 C2 -179.58(17) .
N2 Zn1 S1 C2 -8.1(3) .
O1 Zn1 S1 C2 85.16(17) .
N1 Zn1 S1 C2 -4.11(17) .
S1' Zn1 S1 C2 99.0(3) .
S2 Zn1 S1 C2 -87.29(15) .
O3 Zn1 S2 C5 160.91(16) .
N2 Zn1 S2 C5 -97.24(16) .
O1 Zn1 S2 C5 -43.6(5) .
N1 Zn1 S2 C5 -16.59(16) .
S1 Zn1 S2 C5 64.34(14) .
S1' Zn1 S2 C5 66.79(17) .
O3 Zn1 S2 C4 -95.7(2) .
N2 Zn1 S2 C4 6.2(2) .
O1 Zn1 S2 C4 59.9(5) .
N1 Zn1 S2 C4 86.8(2) .
S1 Zn1 S2 C4 167.8(2) .
S1' Zn1 S2 C4 170.2(2) .
O2 Zn2 S3 C20 77.46(18) .
N5 Zn2 S3 C20 -111.2(3) .
O4 Zn2 S3 C20 -17.70(17) 1_655
N4 Zn2 S3 C20 -107.29(18) .
S3' Zn2 S3 C20 -3.8(3) .
S4 Zn2 S3 C20 169.52(16) .
O2 Zn2 S3 C21 179.44(15) .
N5 Zn2 S3 C21 -9.2(3) .
O4 Zn2 S3 C21 84.27(15) 1_655
N4 Zn2 S3 C21 -5.32(15) .
S3' Zn2 S3 C21 98.2(3) .
S4 Zn2 S3 C21 -88.51(14) .
O2 Zn2 S4 C23 -95.9(2) .
N5 Zn2 S4 C23 6.2(2) .
O4 Zn2 S4 C23 63.7(5) 1_655
N4 Zn2 S4 C23 86.9(2) .
S3 Zn2 S4 C23 167.80(19) .
S3' Zn2 S4 C23 170.3(2) .
O2 Zn2 S4 C24 160.76(15) .
N5 Zn2 S4 C24 -97.14(15) .
O4 Zn2 S4 C24 -39.7(5) 1_655
N4 Zn2 S4 C24 -16.47(15) .
S3 Zn2 S4 C24 64.45(13) .
S3' Zn2 S4 C24 66.92(17) .
O3 Zn1 O1 C18 59.6(3) .
N2 Zn1 O1 C18 -42.2(3) .
N1 Zn1 O1 C18 -122.6(3) .
S1 Zn1 O1 C18 156.5(3) .
S1' Zn1 O1 C18 151.3(3) .
S2 Zn1 O1 C18 -95.9(5) .
N5 Zn2 O2 C18 -177.2(3) .
O4 Zn2 O2 C18 93.9(3) 1_655
N4 Zn2 O2 C18 -58.7(11) .
S3 Zn2 O2 C18 -0.1(3) .
S3' Zn2 O2 C18 20.2(3) .
S4 Zn2 O2 C18 -88.7(3) .
N2 Zn1 O3 C19 179.7(3) .
O1 Zn1 O3 C19 91.1(3) .
N1 Zn1 O3 C19 -63.4(12) .
S1 Zn1 O3 C19 -3.1(3) .
S1' Zn1 O3 C19 18.1(3) .
S2 Zn1 O3 C19 -92.2(3) .
O3 Zn1 N1 C3 91.0(11) .
N2 Zn1 N1 C3 -151.2(2) .
O1 Zn1 N1 C3 -63.5(2) .
S1 Zn1 N1 C3 30.1(2) .
S1' Zn1 N1 C3 9.2(2) .
S2 Zn1 N1 C3 120.0(2) .
O3 Zn1 N1 C7 -152.1(11) .
N2 Zn1 N1 C7 -34.3(2) .
O1 Zn1 N1 C7 53.3(2) .
S1 Zn1 N1 C7 147.0(2) .
S1' Zn1 N1 C7 126.1(2) .
S2 Zn1 N1 C7 -123.1(2) .
O3 Zn1 N1 C6 -35.9(12) .
N2 Zn1 N1 C6 81.9(2) .
O1 Zn1 N1 C6 169.5(2) .
S1 Zn1 N1 C6 -96.8(2) .
S1' Zn1 N1 C6 -117.7(2) .
S2 Zn1 N1 C6 -6.9(2) .
O3 Zn1 N2 C12 22.0(3) .
O1 Zn1 N2 C12 116.4(3) .
N1 Zn1 N2 C12 -153.4(3) .
S1 Zn1 N2 C12 -149.4(2) .
S1' Zn1 N2 C12 150.1(3) .
S2 Zn1 N2 C12 -70.0(3) .
O3 Zn1 N2 C8 -168.8(2) .
O1 Zn1 N2 C8 -74.4(2) .
N1 Zn1 N2 C8 15.8(2) .
S1 Zn1 N2 C8 19.9(4) .
S1' Zn1 N2 C8 -40.7(4) .
S2 Zn1 N2 C8 99.2(2) .
O2 Zn2 N4 C25 -37.0(11) .
N5 Zn2 N4 C25 82.5(2) .
O4 Zn2 N4 C25 170.4(2) 1_655
S3 Zn2 N4 C25 -96.3(2) .
S3' Zn2 N4 C25 -116.2(3) .
S4 Zn2 N4 C25 -6.7(2) .
O2 Zn2 N4 C26 -153.8(10) .
N5 Zn2 N4 C26 -34.3(2) .
O4 Zn2 N4 C26 53.6(2) 1_655
S3 Zn2 N4 C26 147.0(2) .
S3' Zn2 N4 C26 127.0(2) .
S4 Zn2 N4 C26 -123.5(2) .
O2 Zn2 N4 C22 90.7(10) .
N5 Zn2 N4 C22 -149.9(2) .
O4 Zn2 N4 C22 -62.0(2) 1_655
S3 Zn2 N4 C22 31.4(2) .
S3' Zn2 N4 C22 11.4(2) .
S4 Zn2 N4 C22 120.9(2) .
O2 Zn2 N5 C27 -170.1(2) .
O4 Zn2 N5 C27 -75.7(2) 1_655
N4 Zn2 N5 C27 14.8(2) .
S3 Zn2 N5 C27 18.7(4) .
S3' Zn2 N5 C27 -40.2(4) .
S4 Zn2 N5 C27 98.0(2) .
O2 Zn2 N5 C31 22.2(3) .
O4 Zn2 N5 C31 116.6(3) 1_655
N4 Zn2 N5 C31 -152.9(3) .
S3 Zn2 N5 C31 -149.0(2) .
S3' Zn2 N5 C31 152.1(3) .
S4 Zn2 N5 C31 -69.7(3) .
C1 S1 C2 C3 79.8(4) .
Zn1 S1 C2 C3 -22.0(3) .
C7 N1 C3 C2 -167.3(3) .
C6 N1 C3 C2 71.9(4) .
Zn1 N1 C3 C2 -56.4(3) .
C7 N1 C3 C2' -95.5(4) .
C6 N1 C3 C2' 143.6(3) .
Zn1 N1 C3 C2' 15.4(4) .
S1 C2 C3 N1 52.3(4) .
S1 C2 C3 C2' -59.8(3) .
C4 S2 C5 C6 -73.2(3) .
Zn1 S2 C5 C6 40.4(3) .
C3 N1 C6 C5 -90.4(4) .
C7 N1 C6 C5 147.8(3) .
Zn1 N1 C6 C5 36.1(4) .
S2 C5 C6 N1 -56.5(4) .
C3 N1 C7 C8 165.2(3) .
C6 N1 C7 C8 -72.2(3) .
Zn1 N1 C7 C8 48.0(3) .
C12 N2 C8 C9 -0.2(5) .
Zn1 N2 C8 C9 -170.7(3) .
C12 N2 C8 C7 178.2(3) .
Zn1 N2 C8 C7 7.7(4) .
N1 C7 C8 N2 -40.4(4) .
N1 C7 C8 C9 138.0(4) .
N2 C8 C9 C10 -0.8(6) .
C7 C8 C9 C10 -179.1(4) .
C8 C9 C10 C11 1.8(6) .
C9 C10 C11 C12 -1.8(6) .
C13 N3 C12 N2 174.7(3) .
C13 N3 C12 C11 -4.9(5) .
C8 N2 C12 N3 -179.4(3) .
Zn1 N2 C12 N3 -10.8(5) .
C8 N2 C12 C11 0.2(5) .
Zn1 N2 C12 C11 168.7(2) .
C10 C11 C12 N3 -179.7(4) .
C10 C11 C12 N2 0.8(5) .
C12 N3 C13 C14 177.7(3) .
N3 C13 C14 C17 -62.0(4) .
N3 C13 C14 C15 61.6(4) .
N3 C13 C14 C16 179.4(3) .
Zn1 O1 C18 O2 142.7(3) .
Zn2 O2 C18 O1 -173.5(3) .
Zn2 O4 C19 O3 145.6(3) 1_455
Zn1 O3 C19 O4 -172.3(3) .
C20 S3 C21 C22 80.7(3) .
Zn2 S3 C21 C22 -21.0(3) .
C25 N4 C22 C21 71.2(4) .
C26 N4 C22 C21 -167.7(3) .
Zn2 N4 C22 C21 -57.7(3) .
C25 N4 C22 C21' 140.4(4) .
C26 N4 C22 C21' -98.4(5) .
Zn2 N4 C22 C21' 11.5(5) .
S3 C21 C22 N4 52.4(4) .
S3 C21 C22 C21' -65.0(3) .
C23 S4 C24 C25 -73.5(3) .
Zn2 S4 C24 C25 40.4(3) .
C26 N4 C25 C24 147.4(3) .
C22 N4 C25 C24 -91.2(3) .
Zn2 N4 C25 C24 35.4(3) .
S4 C24 C25 N4 -55.8(4) .
C25 N4 C26 C27 -72.0(3) .
C22 N4 C26 C27 164.8(3) .
Zn2 N4 C26 C27 48.8(3) .
C31 N5 C27 C28 -1.1(5) .
Zn2 N5 C27 C28 -170.2(3) .
C31 N5 C27 C26 178.9(3) .
Zn2 N5 C27 C26 9.7(4) .
N4 C26 C27 N5 -42.4(4) .
N4 C26 C27 C28 137.5(4) .
N5 C27 C28 C29 -0.4(6) .
C26 C27 C28 C29 179.7(4) .
C27 C28 C29 C30 1.6(7) .
C28 C29 C30 C31 -1.4(7) .
C32 N6 C31 N5 175.1(3) .
C32 N6 C31 C30 -5.2(6) .
C27 N5 C31 N6 -179.0(3) .
Zn2 N5 C31 N6 -12.2(5) .
C27 N5 C31 C30 1.3(5) .
Zn2 N5 C31 C30 168.1(3) .
C29 C30 C31 N6 -179.7(4) .
C29 C30 C31 N5 -0.1(6) .
C31 N6 C32 C33 -178.6(3) .
N6 C32 C33 C36 -62.3(4) .
N6 C32 C33 C35 60.6(4) .
N6 C32 C33 C34 178.2(3) .
O3 Zn1 S1' C2' 158.99(8) .
N2 Zn1 S1' C2' 29.4(3) .
O1 Zn1 S1' C2' 64.90(7) .
N1 Zn1 S1' C2' -26.12(7) .
S1 Zn1 S1' C2' -100.6(2) .
S2 Zn1 S1' C2' -107.33(4) .
O3 Zn1 S1' C1' -98.64(8) .
N2 Zn1 S1' C1' 131.8(3) .
O1 Zn1 S1' C1' 167.27(9) .
N1 Zn1 S1' C1' 76.24(8) .
S1 Zn1 S1' C1' 1.7(2) .
S2 Zn1 S1' C1' -4.96(7) .
O2 Zn2 S3' C20' -76.19(8) .
N5 Zn2 S3' C20' 152.5(2) .
O4 Zn2 S3' C20' -170.29(8) 1_655
N4 Zn2 S3' C20' 98.40(8) .
S3 Zn2 S3' C20' 24.2(3) .
S4 Zn2 S3' C20' 17.15(5) .
O2 Zn2 S3' C21' 160.59(7) .
N5 Zn2 S3' C21' 29.3(3) .
O4 Zn2 S3' C21' 66.49(7) 1_655
N4 Zn2 S3' C21' -24.82(8) .
S3 Zn2 S3' C21' -99.0(3) .
S4 Zn2 S3' C21' -106.07(4) .
N1 C3 C2' S1' -47.6(4) .
C2 C3 C2' S1' 56.0(2) .
C1' S1' C2' C3 -68.2(3) .
Zn1 S1' C2' C3 42.8(2) .
N4 C22 C21' S3' -39.1(5) .
C21 C22 C21' S3' 60.8(2) .
C20' S3' C21' C22 -66.2(3) .
Zn2 S3' C21' C22 37.0(2) .
